data_4511952
loop_
_publ_author_name
'Zimmermann, Iwan'
'Johnsson, Mats'

_publ_section_title
;
 A Synthetic Route toward Layered Materials: Introducing Stereochemically
 Active Lone-Pairs into Transition Metal Oxohalides
;
_journal_issue 10
_journal_name_full 'Crystal Growth &amp; Design'
_journal_page_first 5252
_journal_paper_doi 10.1021/cg5010374
_journal_volume 14
_journal_year 2014
_chemical_formula_sum 'Cl2 Mn5 O12 Te4'
_chemical_formula_weight 1048.00
_chemical_name_systematic
;
 ?
;
_space_group_IT_number 14
_symmetry_space_group_name_Hall '-P 2ybc'
_symmetry_space_group_name_H-M 'P 1 21/c 1'
_atom_sites_solution_hydrogens none
_atom_sites_solution_primary direct
_atom_sites_solution_secondary difmap
_audit_creation_method SHELXL-97
_cell_angle_alpha 90.00
_cell_angle_beta 107.570(3)
_cell_angle_gamma 90.00
_cell_formula_units_Z 2
_cell_length_a 8.6904(2)
_cell_length_b 5.48080(13)
_cell_length_c 16.144(5)
_cell_measurement_temperature 293(2)
_cell_volume 733.1(2)
_computing_cell_refinement
;
'Fri Jan 21 14:28:42 2011'
;
_computing_data_collection
;
'Fri Jan 21 14:28:42 2011'
;
_computing_data_reduction
;
'Fri Jan 21 14:28:42 2011'
;
_computing_structure_refinement 'SHELXL-97 (Sheldrick, 1997)'
_computing_structure_solution 'SHELXS-97 (Sheldrick, 1990)'
_diffrn_ambient_temperature 293(2)
_diffrn_detector_area_resol_mean 16.5467
_diffrn_measured_fraction_theta_full 0.996
_diffrn_measured_fraction_theta_max 0.929
_diffrn_measurement_device_type 'Xcalibur, Sapphire3'
_diffrn_measurement_method '\w scans'
_diffrn_radiation_monochromator graphite
_diffrn_radiation_source 'fine-focus sealed tube'
_diffrn_radiation_type MoK\a
_diffrn_radiation_wavelength 0.71069
_diffrn_reflns_av_R_equivalents 0.0460
_diffrn_reflns_av_sigmaI/netI 0.0695
_diffrn_reflns_limit_h_max 12
_diffrn_reflns_limit_h_min -9
_diffrn_reflns_limit_k_max 7
_diffrn_reflns_limit_k_min -7
_diffrn_reflns_limit_l_max 23
_diffrn_reflns_limit_l_min -23
_diffrn_reflns_number 6565
_diffrn_reflns_theta_full 25.00
_diffrn_reflns_theta_max 32.14
_diffrn_reflns_theta_min 4.12
_exptl_absorpt_coefficient_mu 12.409
_exptl_absorpt_correction_T_max 0.828
_exptl_absorpt_correction_T_min 0.509
_exptl_absorpt_correction_type analytical
_exptl_absorpt_process_details
;
'Fri Jan 21 14:28:42 2011'
;
_exptl_crystal_colour colourless
_exptl_crystal_density_diffrn 4.748
_exptl_crystal_density_method 'not measured'
_exptl_crystal_description block
_exptl_crystal_F_000 926
_exptl_crystal_size_max 0.0958
_exptl_crystal_size_mid 0.0354
_exptl_crystal_size_min 0.0198
_refine_diff_density_max 1.653
_refine_diff_density_min -1.839
_refine_diff_density_rms 0.360
_refine_ls_extinction_method none
_refine_ls_goodness_of_fit_ref 0.909
_refine_ls_hydrogen_treatment none
_refine_ls_matrix_type full
_refine_ls_number_parameters 106
_refine_ls_number_reflns 2393
_refine_ls_number_restraints 0
_refine_ls_restrained_S_all 0.909
_refine_ls_R_factor_all 0.0534
_refine_ls_R_factor_gt 0.0334
_refine_ls_shift/su_max 0.001
_refine_ls_shift/su_mean 0.000
_refine_ls_structure_factor_coef Fsqd
_refine_ls_weighting_details 'calc w=1/[\s^2^(Fo^2^)+(0.0243P)^2^+0.0000P] where P=(Fo^2^+2Fc^2^)/3'
_refine_ls_weighting_scheme calc
_refine_ls_wR_factor_gt 0.0588
_refine_ls_wR_factor_ref 0.0625
_reflns_number_gt 1792
_reflns_number_total 2393
_reflns_threshold_expression >2sigma(I)
_cod_data_source_file cg5010374_si_006.cif
_cod_data_source_block shelxl
_cod_depositor_comments 'Adding full bibliography for 4511945--4511952.cif.'
_cod_original_sg_symbol_H-M 'P 21/c'
_cod_database_code 4511952

loop_
_symmetry_equiv_pos_as_xyz
'x, y, z'
'-x, y+1/2, -z+1/2'
'-x, -y, -z'
'x, -y-1/2, z-1/2'

loop_
_atom_site_label
_atom_site_type_symbol
_atom_site_fract_x
_atom_site_fract_y
_atom_site_fract_z
_atom_site_U_iso_or_equiv
_atom_site_adp_type
_atom_site_occupancy
_atom_site_symmetry_multiplicity
_atom_site_calc_flag
_atom_site_refinement_flags
Te1 Te 0.74406(4) 0.89950(7) 0.76605(2) 0.00862(9) Uani 1 1 d .
Te2 Te 0.70768(5) 0.97795(6) 0.47043(2) 0.00840(9) Uani 1 1 d .
Mn3 Mn 1.0000 0.0000 1.0000 0.0118(3) Uani 1 2 d S
Mn1 Mn 0.77862(11) 0.43976(16) 0.62309(6) 0.01245(19) Uani 1 1 d .
Mn2 Mn 0.99293(11) 0.41355(17) 0.84353(6) 0.0136(2) Uani 1 1 d .
O3 O 0.9042(5) 0.0430(7) 0.8568(3) 0.0132(9) Uani 1 1 d .
O1 O 0.8765(5) 0.6586(7) 0.7371(2) 0.0104(8) Uani 1 1 d .
O2 O 0.7831(5) 0.0988(8) 0.6793(3) 0.0169(9) Uani 1 1 d .
Cl1 Cl 0.49694(19) 0.5439(3) 0.60974(11) 0.0228(3) Uani 1 1 d .
O6 O 0.7860(5) 0.9419(8) 0.3769(3) 0.0166(9) Uani 1 1 d .
O4 O 0.8343(5) 0.7352(7) 0.5429(3) 0.0119(9) Uani 1 1 d .
O5 O 0.8494(5) 0.2221(8) 0.5299(3) 0.0142(9) Uani 1 1 d .

loop_
_atom_site_aniso_label
_atom_site_aniso_U_11
_atom_site_aniso_U_22
_atom_site_aniso_U_33
_atom_site_aniso_U_23
_atom_site_aniso_U_13
_atom_site_aniso_U_12
Te1 0.01058(17) 0.00695(17) 0.00943(17) -0.00034(14) 0.00469(13) 0.00028(14)
Te2 0.00962(17) 0.00627(17) 0.01015(17) 0.00017(14) 0.00425(13) 0.00074(14)
Mn3 0.0161(6) 0.0091(6) 0.0132(6) 0.0013(5) 0.0087(5) 0.0013(5)
Mn1 0.0207(5) 0.0066(4) 0.0123(4) -0.0004(3) 0.0085(4) -0.0003(4)
Mn2 0.0150(5) 0.0110(4) 0.0160(5) 0.0050(4) 0.0067(4) 0.0033(4)
O3 0.018(2) 0.012(2) 0.009(2) -0.0019(16) 0.0024(16) -0.0036(17)
O1 0.014(2) 0.012(2) 0.0085(19) 0.0016(15) 0.0074(16) 0.0020(16)
O2 0.026(2) 0.011(2) 0.017(2) 0.0030(18) 0.0099(19) -0.0047(18)
Cl1 0.0181(8) 0.0234(8) 0.0281(9) 0.0036(7) 0.0088(6) 0.0043(6)
O6 0.021(2) 0.016(2) 0.017(2) -0.0012(17) 0.0113(18) -0.0004(17)
O4 0.019(2) 0.0030(18) 0.014(2) 0.0001(15) 0.0054(17) 0.0009(15)
O5 0.017(2) 0.014(2) 0.014(2) -0.0019(17) 0.0076(17) -0.0017(17)

loop_
_atom_type_symbol
_atom_type_description
_atom_type_scat_dispersion_real
_atom_type_scat_dispersion_imag
_atom_type_scat_source
O O 0.0106 0.0060 'International Tables Vol C Tables 4.2.6.8 and 6.1.1.4'
Cl Cl 0.1484 0.1585 'International Tables Vol C Tables 4.2.6.8 and 6.1.1.4'
Mn Mn 0.3368 0.7283 'International Tables Vol C Tables 4.2.6.8 and 6.1.1.4'
Te Te -0.5308 1.6751 'International Tables Vol C Tables 4.2.6.8 and 6.1.1.4'

loop_
_geom_angle_atom_site_label_1
_geom_angle_atom_site_label_2
_geom_angle_atom_site_label_3
_geom_angle
_geom_angle_site_symmetry_1
_geom_angle_site_symmetry_3
O3 Te1 O2 94.63(19) 1_565 1_565
O3 Te1 O1 97.05(18) 1_565 .
O2 Te1 O1 87.82(18) 1_565 .
O6 Te2 O5 98.51(19) . 1_565
O6 Te2 O4 98.13(19) . .
O5 Te2 O4 90.87(18) 1_565 .
O5 Mn3 O5 180.000(2) 2_746 4_566
O5 Mn3 O4 81.03(15) 2_746 2_746
O5 Mn3 O4 98.97(15) 4_566 2_746
O5 Mn3 O4 98.97(15) 2_746 4_566
O5 Mn3 O4 81.02(15) 4_566 4_566
O4 Mn3 O4 180.000(1) 2_746 4_566
O5 Mn3 O3 84.48(16) 2_746 .
O5 Mn3 O3 95.52(16) 4_566 .
O4 Mn3 O3 71.62(15) 2_746 .
O4 Mn3 O3 108.38(15) 4_566 .
O5 Mn3 O3 95.52(16) 2_746 3_757
O5 Mn3 O3 84.48(16) 4_566 3_757
O4 Mn3 O3 108.38(15) 2_746 3_757
O4 Mn3 O3 71.62(15) 4_566 3_757
O3 Mn3 O3 180.00(8) . 3_757
O5 Mn3 Mn1 42.46(11) 2_746 2_746
O5 Mn3 Mn1 137.54(11) 4_566 2_746
O4 Mn3 Mn1 44.27(11) 2_746 2_746
O4 Mn3 Mn1 135.73(11) 4_566 2_746
O3 Mn3 Mn1 57.78(11) . 2_746
O3 Mn3 Mn1 122.22(11) 3_757 2_746
O5 Mn3 Mn1 137.54(11) 2_746 4_566
O5 Mn3 Mn1 42.46(11) 4_566 4_566
O4 Mn3 Mn1 135.73(11) 2_746 4_566
O4 Mn3 Mn1 44.27(11) 4_566 4_566
O3 Mn3 Mn1 122.22(11) . 4_566
O3 Mn3 Mn1 57.78(11) 3_757 4_566
Mn1 Mn3 Mn1 180.0 2_746 4_566
O2 Mn1 O1 100.26(17) . .
O2 Mn1 O5 80.46(17) . .
O1 Mn1 O5 141.92(16) . .
O2 Mn1 O4 159.40(17) . .
O1 Mn1 O4 89.60(15) . .
O5 Mn1 O4 80.66(16) . .
O2 Mn1 Cl1 97.72(14) . .
O1 Mn1 Cl1 94.11(12) . .
O5 Mn1 Cl1 123.72(12) . .
O4 Mn1 Cl1 99.58(12) . .
O2 Mn1 Mn3 115.67(13) . 2_756
O1 Mn1 Mn3 108.72(11) . 2_756
O5 Mn1 Mn3 42.61(11) . 2_756
O4 Mn1 Mn3 43.73(10) . 2_756
Cl1 Mn1 Mn3 134.17(5) . 2_756
O2 Mn1 Mn2 136.57(13) . 2_756
O1 Mn1 Mn2 48.69(11) . 2_756
O5 Mn1 Mn2 105.83(12) . 2_756
O4 Mn1 Mn2 43.51(11) . 2_756
Cl1 Mn1 Mn2 112.04(5) . 2_756
Mn3 Mn1 Mn2 63.91(3) 2_756 2_756
O1 Mn2 O6 75.44(16) . 4_576
O1 Mn2 O3 123.54(16) . .
O6 Mn2 O3 88.38(17) 4_576 .
O1 Mn2 O4 164.50(15) . 2_746
O6 Mn2 O4 111.08(16) 4_576 2_746
O3 Mn2 O4 71.50(15) . 2_746
O1 Mn2 O2 79.46(15) . 2_756
O6 Mn2 O2 132.47(16) 4_576 2_756
O3 Mn2 O2 138.83(16) . 2_756
O4 Mn2 O2 86.16(15) 2_746 2_756
O1 Mn2 O1 96.53(9) . 2_746
O6 Mn2 O1 154.46(16) 4_576 2_746
O3 Mn2 O1 75.80(15) . 2_746
O4 Mn2 O1 83.09(15) 2_746 2_746
O2 Mn2 O1 67.32(14) 2_756 2_746
O1 Mn2 Mn1 138.42(11) . 2_746
O6 Mn2 Mn1 140.11(12) 4_576 2_746
O3 Mn2 Mn1 57.06(11) . 2_746
O4 Mn2 Mn1 43.52(11) 2_746 2_746
O2 Mn2 Mn1 82.81(11) 2_756 2_746
O1 Mn2 Mn1 41.90(10) 2_746 2_746
Te1 O3 Mn2 120.8(2) 1_545 .
Te1 O3 Mn3 136.9(2) 1_545 .
Mn2 O3 Mn3 99.60(15) . .
Te1 O1 Mn1 119.11(19) . .
Te1 O1 Mn2 114.02(18) . .
Mn1 O1 Mn2 107.58(18) . .
Te1 O1 Mn2 98.54(16) . 2_756
Mn1 O1 Mn2 89.41(14) . 2_756
Mn2 O1 Mn2 126.96(17) . 2_756
Te1 O2 Mn1 149.7(3) 1_545 .
Te1 O2 Mn2 102.22(19) 1_545 2_746
Mn1 O2 Mn2 103.34(18) . 2_746
Te2 O6 Mn2 134.5(2) . 4_575
Te2 O4 Mn3 122.2(2) . 2_756
Te2 O4 Mn2 108.92(18) . 2_756
Mn3 O4 Mn2 100.09(16) 2_756 2_756
Te2 O4 Mn1 133.4(2) . .
Mn3 O4 Mn1 92.00(14) 2_756 .
Mn2 O4 Mn1 92.97(16) 2_756 .
Te2 O5 Mn1 118.2(2) 1_545 .
Te2 O5 Mn3 137.6(2) 1_545 2_756
Mn1 O5 Mn3 94.93(16) . 2_756

loop_
_geom_bond_atom_site_label_1
_geom_bond_atom_site_label_2
_geom_bond_distance
_geom_bond_site_symmetry_2
Te1 O3 1.863(4) 1_565
Te1 O2 1.886(4) 1_565
Te1 O1 1.900(4) .
Te2 O6 1.845(4) .
Te2 O5 1.875(4) 1_565
Te2 O4 1.890(4) .
Mn3 O5 2.156(4) 2_746
Mn3 O5 2.156(4) 4_566
Mn3 O4 2.195(4) 2_746
Mn3 O4 2.195(4) 4_566
Mn3 O3 2.220(4) .
Mn3 O3 2.220(4) 3_757
Mn3 Mn1 3.1729(11) 2_746
Mn3 Mn1 3.1729(11) 4_566
Mn1 O2 2.072(4) .
Mn1 O1 2.146(4) .
Mn1 O5 2.150(4) .
Mn1 O4 2.216(4) .
Mn1 Cl1 2.4589(19) .
Mn1 Mn3 3.1729(11) 2_756
Mn1 Mn2 3.2139(13) 2_756
Mn2 O1 2.174(4) .
Mn2 O6 2.176(4) 4_576
Mn2 O3 2.206(4) .
Mn2 O4 2.216(4) 2_746
Mn2 O2 2.321(5) 2_756
Mn2 O1 2.414(4) 2_746
Mn2 Mn1 3.2139(13) 2_746
O3 Te1 1.863(4) 1_545
O1 Mn2 2.414(4) 2_756
O2 Te1 1.886(4) 1_545
O2 Mn2 2.321(5) 2_746
O6 Mn2 2.176(4) 4_575
O4 Mn3 2.195(4) 2_756
O4 Mn2 2.216(4) 2_756
O5 Te2 1.875(4) 1_545
O5 Mn3 2.156(4) 2_756
